data_2208366
loop_
_publ_author_name
'Allan, David R.'

_publ_section_title
;
 Sodium peroxodisulfate
;
_journal_coeditor_code JH6041
_journal_issue 3
_journal_name_full 'Acta Crystallographica Section E'
_journal_page_first i44
_journal_page_last i46
_journal_paper_doi 10.1107/S1600536806004302
_journal_volume 62
_journal_year 2006
_chemical_formula_iupac '2Na +, O8 S2 2-'
_chemical_formula_moiety '2Na +, O8 S2 2-'
_chemical_formula_sum 'Na2 O8 S2'
_chemical_formula_weight 238.11
_chemical_name_systematic
;
disodium peroxodisulfate
;
_space_group_IT_number 2
_symmetry_cell_setting triclinic
_symmetry_space_group_name_Hall '-P 1'
_symmetry_space_group_name_H-M 'P -1'
_atom_sites_solution_primary direct
_cell_angle_alpha 101.871(7)
_cell_angle_beta 103.337(7)
_cell_angle_gamma 97.418(7)
_cell_formula_units_Z 1
_cell_length_a 4.780(2)
_cell_length_b 5.575(2)
_cell_length_c 6.091(3)
_cell_measurement_reflns_used 680
_cell_measurement_temperature 150
_cell_measurement_theta_max 57
_cell_measurement_theta_min 7
_cell_volume 151.88(11)
_computing_cell_refinement SAINT
_computing_data_collection 'SMART (Bruker--Nonius, 2001)'
_computing_data_reduction 'SAINT (Bruker--Nonius, 2003)'
_computing_molecular_graphics 'CAMERON (Watkin <i>et al.</i>,  1996)'
_computing_publication_material 'CRYSTALS and PLATON (Spek, 2003)'
_computing_structure_refinement 'CRYSTALS (Betteridge <i>et al.</i>,  2003)'
_computing_structure_solution 'SIR92 (Altomare <i>et al.</i>,  1994)'
_diffrn_ambient_temperature 150
_diffrn_measured_fraction_theta_full 0.970
_diffrn_measured_fraction_theta_max 0.869
_diffrn_measurement_device_type 'Bruker SMART'
_diffrn_measurement_method '\f and \w'
_diffrn_radiation_monochromator graphite
_diffrn_radiation_type 'Mo K\a'
_diffrn_radiation_wavelength 0.71073
_diffrn_reflns_av_R_equivalents 0.021
_diffrn_reflns_limit_h_max 6
_diffrn_reflns_limit_h_min -6
_diffrn_reflns_limit_k_max 7
_diffrn_reflns_limit_k_min -7
_diffrn_reflns_limit_l_max 7
_diffrn_reflns_limit_l_min -8
_diffrn_reflns_number 1326
_diffrn_reflns_theta_full 25.100
_diffrn_reflns_theta_max 28.850
_diffrn_reflns_theta_min 3.545
_diffrn_standards_decay_% 0
_diffrn_standards_interval_count 0
_diffrn_standards_interval_time 0
_diffrn_standards_number 0
_exptl_absorpt_coefficient_mu 1.024
_exptl_absorpt_correction_T_max 0.95
_exptl_absorpt_correction_T_min 0.67
_exptl_absorpt_correction_type multi-scan
_exptl_absorpt_process_details 'SADABS (Sheldrick, 2004)'
_exptl_crystal_colour colourless
_exptl_crystal_density_diffrn 2.603
_exptl_crystal_density_method 'not measured'
_exptl_crystal_description needle
_exptl_crystal_F_000 118
_exptl_crystal_size_max 0.20
_exptl_crystal_size_mid 0.05
_exptl_crystal_size_min 0.05
_refine_diff_density_max 0.48
_refine_diff_density_min -0.42
_refine_ls_extinction_method None
_refine_ls_goodness_of_fit_ref 1.0642
_refine_ls_matrix_type full
_refine_ls_number_parameters 56
_refine_ls_number_reflns 590
_refine_ls_number_restraints 0
_refine_ls_R_factor_all 0.0450
_refine_ls_R_factor_gt 0.0383
_refine_ls_shift/su_max 0.000217
_refine_ls_structure_factor_coef F
_refine_ls_weighting_details
;
modified Chebychev polynomial (Watkin, 1994; Prince, 1982)
with the coefficients 1.89, -1.11, 1.17
;
_refine_ls_weighting_scheme calc
_refine_ls_wR_factor_all 0.0352
_refine_ls_wR_factor_gt 0.0336
_refine_ls_wR_factor_ref 0.0336
_reflns_number_gt 590
_reflns_number_total 696
_reflns_threshold_expression I>2\s(I)
_cod_data_source_file jh6041.cif
_cod_data_source_block I
_cod_original_cell_volume 151.89(11)
_cod_original_sg_symbol_H-M 'P -1 '
_cod_database_code 2208366
_cod_database_fobs_code 2208366

loop_
_symmetry_equiv_pos_as_xyz
x,y,z
-x,-y,-z

loop_
_atom_site_label
_atom_site_fract_x
_atom_site_fract_y
_atom_site_fract_z
_atom_site_U_iso_or_equiv
_atom_site_adp_type
_atom_site_occupancy
_atom_site_type_symbol
Na1 0.0359(2) 0.31397(19) 0.20685(18) 0.0131 Uani 1.0000 Na
S1 0.61154(13) 0.78124(11) 0.24744(11) 0.0080 Uani 1.0000 S
O1 0.5785(4) 1.0388(3) 0.4180(3) 0.0143 Uani 1.0000 O
O2 0.7722(4) 0.8959(3) 0.1113(3) 0.0113 Uani 1.0000 O
O3 0.3176(4) 0.6526(3) 0.1263(3) 0.0111 Uani 1.0000 O
O4 0.7701(4) 0.6451(3) 0.3949(3) 0.0130 Uani 1.0000 O

loop_
_atom_site_aniso_label
_atom_site_aniso_U_11
_atom_site_aniso_U_22
_atom_site_aniso_U_33
_atom_site_aniso_U_12
_atom_site_aniso_U_13
_atom_site_aniso_U_23
Na1 0.0141(5) 0.0136(5) 0.0102(5) 0.0005(4) 0.0012(4) 0.0032(4)
S1 0.0088(3) 0.0082(3) 0.0068(3) 0.00165(19) 0.0025(2) 0.00122(19)
O1 0.0223(10) 0.0094(8) 0.0132(9) -0.0009(7) 0.0125(8) 0.0006(7)
O2 0.0135(9) 0.0106(8) 0.0112(8) 0.0013(7) 0.0063(7) 0.0031(6)
O3 0.0099(9) 0.0106(8) 0.0114(8) 0.0004(7) 0.0016(7) 0.0017(7)
O4 0.0119(9) 0.0165(9) 0.0116(9) 0.0046(7) 0.0013(7) 0.0065(7)

loop_
_atom_type_symbol
_atom_type_scat_dispersion_real
_atom_type_scat_dispersion_imag
_atom_type_scat_source
O 0.0106 0.0060 'International Tables Vol C 4.2.6.8 and 6.1.1.4'
Na 0.0362 0.0249 'International Tables Vol C 4.2.6.8 and 6.1.1.4'
S 0.1246 0.1234 'International Tables Vol C 4.2.6.8 and 6.1.1.4'

loop_
_geom_angle_atom_site_label_1
_geom_angle_atom_site_label_2
_geom_angle_atom_site_label_3
_geom_angle_site_symmetry_1
_geom_angle_site_symmetry_3
_geom_angle
_geom_angle_publ_flag
O1 S1 O2 . . 97.30(11) yes
O1 S1 O3 . . 105.92(11) yes
O1 S1 O4 . . 106.87(11) yes
O2 S1 O3 . . 115.78(12) yes
O2 S1 O4 . . 115.65(12) yes
O3 S1 O4 . . 113.08(11) yes
O1 O1 S1 2_676 . 106.26(17) yes
O4 Na1 O3 2_666 2_565 154.76(8) no
O4 Na1 O2 2_666 1_445 97.98(8) no
O3 Na1 O2 2_565 1_445 83.62(7) no
O4 Na1 O2 2_666 2_665 126.29(8) no
O3 Na1 O2 2_565 2_665 78.77(7) no
O2 Na1 O2 1_445 2_665 77.56(7) no
O4 Na1 O4 2_666 1_455 77.36(7) no
O3 Na1 O4 2_565 1_455 79.00(7) no
O2 Na1 O4 1_445 1_455 113.94(8) no
O2 Na1 O4 2_665 1_455 153.52(7) no
O4 Na1 Na1 2_666 2_565 139.91(7) no
O3 Na1 Na1 2_565 2_565 41.42(5) no
O2 Na1 Na1 1_445 2_565 121.43(7) no
O2 Na1 Na1 2_665 2_565 73.92(6) no
O4 Na1 Na1 1_455 2_565 79.90(6) no
O4 Na1 O3 2_666 . 103.99(8) no
O3 Na1 O3 2_565 . 82.92(8) no
O2 Na1 O3 1_445 . 153.31(8) no
O2 Na1 O3 2_665 . 77.27(7) no
O4 Na1 O3 1_455 . 85.88(8) no
Na1 Na1 O3 2_565 . 41.50(5) no
Na1 O2 Na1 1_665 2_665 102.44(7) no
Na1 O2 S1 1_665 . 127.66(11) no
Na1 O2 S1 2_665 . 127.67(11) no
Na1 O3 Na1 . 2_565 97.08(8) no
Na1 O3 S1 . . 128.52(11) no
Na1 O3 S1 2_565 . 134.38(11) no
Na1 O4 Na1 2_666 1_655 102.64(7) no
Na1 O4 S1 2_666 . 137.82(12) no
Na1 O4 S1 1_655 . 117.76(11) no

loop_
_geom_bond_atom_site_label_1
_geom_bond_atom_site_label_2
_geom_bond_site_symmetry_2
_geom_bond_distance
_geom_bond_publ_flag
S1 O1 . 1.6392(19) yes
S1 O2 . 1.4389(18) yes
S1 O3 . 1.4408(19) yes
S1 O4 . 1.4396(19) yes
O1 O1 2_676 1.479(3) yes
Na1 O3 . 2.376(2) yes
Na1 O3 2_565 2.380(2) yes
Na1 O2 1_445 2.389(2) yes
Na1 O2 2_665 2.476(2) yes
Na1 O4 2_666 2.340(2) yes
Na1 O4 1_455 2.596(2) yes
Na1 Na1 2_565 3.565(2) no
